data_7119617
loop_
_publ_author_name
'Ramya Raghunathan'
'Elango Kumarasamy'
'Steffen Jockusch'
'Angel Ugrinov'
'J. Sivaguru'

_publ_section_title
;
 Engaging electronic effects for atropselective [5+2]-photocycloaddition
 of maleimides
;
_journal_name_full Chem.Commun.
_journal_page_first 8305
_journal_volume 52
_journal_year 2016
_chemical_absolute_configuration ad
_chemical_formula_moiety 'C15 H15 N O2'
_chemical_formula_sum 'C15 H15 N O2'
_chemical_formula_weight 241.28
_chemical_name_systematic
;
 ?
;
_space_group_crystal_system orthorhombic
_space_group_IT_number 19
_space_group_name_Hall 'P 2ac 2ab'
_space_group_name_H-M_alt 'P 21 21 21'
_symmetry_space_group_name_Hall 'P 2ac 2ab'
_symmetry_space_group_name_H-M 'P 21 21 21'
_atom_sites_solution_hydrogens geom
_atom_sites_solution_primary direct
_atom_sites_solution_secondary difmap
_audit_creation_date 2012-11-02
_audit_creation_method
;
  Olex2 1.2
  (compiled Oct 26 2012 17:06:22, GUI svn.r4371)
;
_audit_update_record
;
2016-03-22 deposited with the CCDC.
2016-05-23 downloaded from the CCDC.
;
_cell_angle_alpha 90.00
_cell_angle_beta 90.00
_cell_angle_gamma 90.00
_cell_formula_units_Z 4
_cell_length_a 7.9647(2)
_cell_length_b 9.5076(3)
_cell_length_c 16.0492(5)
_cell_measurement_reflns_used 5538
_cell_measurement_temperature 100
_cell_measurement_theta_max 67.73
_cell_measurement_theta_min 5.41
_cell_volume 1215.33(6)
_computing_data_reduction 'SAINT v7.68A (Bruker, 2009)'
_computing_molecular_graphics
;
O. V. Dolomanov, L. J. Bourhis, R. J. Gildea, J. A. K. Howard and H. Puschmann,
OLEX2: a complete structure solution, refinement and analysis program.
J. Appl. Cryst. (2009). 42, 339-341.
;
_computing_publication_material
;
O. V. Dolomanov, L. J. Bourhis, R. J. Gildea, J. A. K. Howard and H. Puschmann,
OLEX2: a complete structure solution, refinement and analysis program.
J. Appl. Cryst. (2009). 42, 339-341.
;
_computing_structure_refinement
;
XL, G.M. Sheldrick, Acta Cryst.
(2008). A64, 112-122
;
_computing_structure_solution
;
XS, G.M. Sheldrick, Acta Cryst.
(2008). A64, 112-122
;
_diffrn_ambient_temperature 100.0
_diffrn_measured_fraction_theta_full 0.972
_diffrn_measured_fraction_theta_max 0.972
_diffrn_measurement_device_type 'Bruker APEX-II CCD'
_diffrn_measurement_method '\f and \w scans'
_diffrn_radiation_monochromator graphite
_diffrn_radiation_type CuK\a
_diffrn_radiation_wavelength 1.54178
_diffrn_reflns_av_R_equivalents 0.0241
_diffrn_reflns_av_unetI/netI 0.0251
_diffrn_reflns_limit_h_max 8
_diffrn_reflns_limit_h_min -9
_diffrn_reflns_limit_k_max 7
_diffrn_reflns_limit_k_min -11
_diffrn_reflns_limit_l_max 18
_diffrn_reflns_limit_l_min -19
_diffrn_reflns_number 7249
_diffrn_reflns_theta_full 67.72
_diffrn_reflns_theta_max 67.72
_diffrn_reflns_theta_min 5.41
_diffrn_source 'fine-focus sealed tube'
_diffrn_standards_number 0
_exptl_absorpt_coefficient_mu 0.704
_exptl_absorpt_correction_T_max 0.7530
_exptl_absorpt_correction_T_min 0.6896
_exptl_absorpt_correction_type multi-scan
_exptl_absorpt_process_details
;
SADABS-2008/1 (Bruker,2008) was used for absorption correction.
wR2(int) was 0.0551 before and 0.0351 after correction.
The Ratio of minimum to maximum transmission is 0.9158.
The \l/2 correction factor is 0.0015.
;
_exptl_crystal_colour 'clear yellow'
_exptl_crystal_colour_lustre clear
_exptl_crystal_colour_primary yellow
_exptl_crystal_density_diffrn 1.319
_exptl_crystal_density_meas .
_exptl_crystal_density_method 'not measured'
_exptl_crystal_description chunk
_exptl_crystal_F_000 512
_exptl_crystal_size_max 0.24
_exptl_crystal_size_mid 0.17
_exptl_crystal_size_min 0.14
_refine_diff_density_max 0.141
_refine_diff_density_min -0.184
_refine_diff_density_rms 0.044
_refine_ls_abs_structure_details 'Flack H D (1983), Acta Cryst. A39, 876-881'
_refine_ls_abs_structure_Flack -0.16(19)
_refine_ls_extinction_method none
_refine_ls_goodness_of_fit_ref 1.104
_refine_ls_hydrogen_treatment constr
_refine_ls_matrix_type full
_refine_ls_number_parameters 165
_refine_ls_number_reflns 2119
_refine_ls_number_restraints 0
_refine_ls_restrained_S_all 1.104
_refine_ls_R_factor_all 0.0283
_refine_ls_R_factor_gt 0.0277
_refine_ls_shift/su_max 0.001
_refine_ls_shift/su_mean 0.000
_refine_ls_structure_factor_coef Fsqd
_refine_ls_weighting_details 'calc w=1/[\s^2^(Fo^2^)+(0.0357P)^2^+0.2026P] where P=(Fo^2^+2Fc^2^)/3'
_refine_ls_weighting_scheme calc
_refine_ls_wR_factor_gt 0.0679
_refine_ls_wR_factor_ref 0.0684
_reflns_number_gt 2077
_reflns_number_total 2119
_reflns_threshold_expression >2sigma(I)
_cod_data_source_file c6cc02962k2.cif
_cod_data_source_block 2b_PkA
_cod_database_code 7119617
_olex2_refinement_description
;
1. Fixed Uiso
 At 1.2 times of:
  H12 of C12, H8 of C8, {H6A,H6B} of C6, {H4A,H4B} of C4, H5 of C5, H10 of
  C10, H9 of C9
 At 1.5 times of:
  {H14A,H14B,H14C} of C14, {H1A,H1B,H1C} of C1
2.a Ternary CH refined with riding coordinates:
 C5(H5)
2.b Secondary CH2 refined with riding coordinates:
 C4(H4A,H4B), C6(H6A,H6B)
2.c Aromatic/amide H refined with riding coordinates:
 C8(H8), C9(H9), C10(H10), C12(H12)
2.d Idealised Me refined as rotating group:
 C1(H1A,H1B,H1C), C14(H14A,H14B,H14C)
;

loop_
_space_group_symop_id
_space_group_symop_operation_xyz
1 'x, y, z'
2 'x+1/2, -y+1/2, -z'
3 '-x, y+1/2, -z+1/2'
4 '-x+1/2, -y, z+1/2'

loop_
_atom_site_label
_atom_site_type_symbol
_atom_site_fract_x
_atom_site_fract_y
_atom_site_fract_z
_atom_site_U_iso_or_equiv
_atom_site_adp_type
_atom_site_occupancy
_atom_site_symmetry_multiplicity
_atom_site_calc_flag
_atom_site_refinement_flags
_atom_site_disorder_assembly
_atom_site_disorder_group
O1 O 0.11938(12) -0.72296(9) -0.78950(6) 0.0218(2) Uani 1 1 d . . .
O2 O 0.01590(13) -0.26297(10) -0.97666(5) 0.0252(2) Uani 1 1 d . . .
N1 N -0.10901(14) -0.61267(11) -0.84605(6) 0.0160(2) Uani 1 1 d . . .
C1 C 0.24911(17) -0.24649(13) -0.84969(8) 0.0206(3) Uani 1 1 d . . .
H1A H 0.3055 -0.2387 -0.9038 0.031 Uiso 1 1 calc R . .
H1B H 0.3321 -0.2684 -0.8065 0.031 Uiso 1 1 calc R . .
H1C H 0.1938 -0.1572 -0.8364 0.031 Uiso 1 1 calc R . .
C2 C 0.12029(17) -0.36175(13) -0.85332(7) 0.0169(3) Uani 1 1 d . . .
C3 C -0.01697(17) -0.33458(12) -0.91572(8) 0.0178(3) Uani 1 1 d . . .
C4 C -0.19499(17) -0.38419(13) -0.90217(8) 0.0204(3) Uani 1 1 d . . .
H4A H -0.2356 -0.4282 -0.9543 0.024 Uiso 1 1 calc R . .
H4B H -0.2665 -0.3011 -0.8911 0.024 Uiso 1 1 calc R . .
C5 C -0.21790(16) -0.48789(13) -0.83178(8) 0.0166(3) Uani 1 1 d . . .
H5 H -0.1877 -0.4424 -0.7776 0.020 Uiso 1 1 calc R . .
C6 C -0.39733(17) -0.54935(13) -0.82650(8) 0.0186(3) Uani 1 1 d . . .
H6A H -0.4398 -0.5466 -0.7685 0.022 Uiso 1 1 calc R . .
H6B H -0.4755 -0.4965 -0.8628 0.022 Uiso 1 1 calc R . .
C7 C -0.37757(17) -0.69918(13) -0.85629(8) 0.0175(3) Uani 1 1 d . . .
C8 C -0.50079(17) -0.79724(14) -0.87311(8) 0.0220(3) Uani 1 1 d . . .
H8 H -0.6157 -0.7767 -0.8630 0.026 Uiso 1 1 calc R . .
C9 C -0.45231(19) -0.92709(14) -0.90534(9) 0.0245(3) Uani 1 1 d . . .
H9 H -0.5344 -0.9974 -0.9156 0.029 Uiso 1 1 calc R . .
C10 C 0.13923(16) -0.47875(14) -0.80732(8) 0.0176(3) Uani 1 1 d . . .
H10 H 0.2229 -0.4736 -0.7652 0.021 Uiso 1 1 calc R . .
C11 C 0.04855(16) -0.61504(13) -0.81265(7) 0.0163(3) Uani 1 1 d . . .
C12 C -0.28439(19) -0.95419(13) -0.92252(8) 0.0226(3) Uani 1 1 d . . .
H12 H -0.2551 -1.0421 -0.9467 0.027 Uiso 1 1 calc R . .
C13 C -0.15646(17) -0.85705(13) -0.90561(8) 0.0189(3) Uani 1 1 d . . .
C14 C 0.02087(18) -0.88837(14) -0.93081(9) 0.0236(3) Uani 1 1 d . . .
H14A H 0.0215 -0.9649 -0.9717 0.035 Uiso 1 1 calc R . .
H14B H 0.0856 -0.9166 -0.8817 0.035 Uiso 1 1 calc R . .
H14C H 0.0714 -0.8041 -0.9555 0.035 Uiso 1 1 calc R . .
C15 C -0.20852(16) -0.73056(12) -0.86870(7) 0.0165(3) Uani 1 1 d . . .

loop_
_atom_site_aniso_label
_atom_site_aniso_U_11
_atom_site_aniso_U_22
_atom_site_aniso_U_33
_atom_site_aniso_U_23
_atom_site_aniso_U_13
_atom_site_aniso_U_12
O1 0.0200(5) 0.0180(5) 0.0274(5) 0.0063(4) -0.0002(4) 0.0028(4)
O2 0.0284(5) 0.0255(5) 0.0216(5) 0.0071(4) -0.0014(4) -0.0048(4)
N1 0.0161(5) 0.0123(5) 0.0197(5) -0.0004(4) 0.0008(4) 0.0010(4)
C1 0.0233(7) 0.0184(6) 0.0201(6) -0.0003(5) -0.0001(5) -0.0038(5)
C2 0.0183(6) 0.0165(6) 0.0157(6) -0.0031(5) 0.0018(5) -0.0001(5)
C3 0.0244(7) 0.0118(5) 0.0173(6) -0.0018(5) 0.0001(5) 0.0011(5)
C4 0.0191(6) 0.0171(6) 0.0250(7) 0.0047(5) -0.0023(5) 0.0017(5)
C5 0.0163(6) 0.0141(6) 0.0195(6) -0.0008(5) 0.0000(5) 0.0030(5)
C6 0.0165(6) 0.0181(6) 0.0211(6) -0.0001(5) 0.0012(5) 0.0013(5)
C7 0.0197(6) 0.0172(6) 0.0156(6) 0.0008(5) 0.0013(5) -0.0009(5)
C8 0.0190(7) 0.0245(6) 0.0224(6) 0.0003(5) -0.0001(5) -0.0043(5)
C9 0.0293(7) 0.0204(6) 0.0238(7) 0.0003(5) -0.0022(6) -0.0089(5)
C10 0.0154(6) 0.0200(6) 0.0173(6) -0.0003(5) 0.0001(5) 0.0006(5)
C11 0.0164(6) 0.0175(6) 0.0150(6) 0.0024(5) 0.0029(5) 0.0013(5)
C12 0.0323(8) 0.0152(6) 0.0204(6) -0.0017(5) 0.0011(6) -0.0023(5)
C13 0.0262(7) 0.0151(6) 0.0155(6) 0.0013(5) 0.0012(5) 0.0005(5)
C14 0.0281(7) 0.0178(6) 0.0251(7) -0.0019(5) 0.0050(6) 0.0033(6)
C15 0.0198(6) 0.0144(6) 0.0154(6) 0.0015(5) -0.0007(5) -0.0002(5)

loop_
_atom_type_symbol
_atom_type_description
_atom_type_scat_dispersion_real
_atom_type_scat_dispersion_imag
_atom_type_scat_source
C C 0.0181 0.0091 'International Tables Vol C Tables 4.2.6.8 and 6.1.1.4'
H H 0.0000 0.0000 'International Tables Vol C Tables 4.2.6.8 and 6.1.1.4'
N N 0.0311 0.0180 'International Tables Vol C Tables 4.2.6.8 and 6.1.1.4'
O O 0.0492 0.0322 'International Tables Vol C Tables 4.2.6.8 and 6.1.1.4'

loop_
_geom_angle_atom_site_label_1
_geom_angle_atom_site_label_2
_geom_angle_atom_site_label_3
_geom_angle
_geom_angle_site_symmetry_1
_geom_angle_site_symmetry_3
C11 N1 C5 119.26(10) . .
C11 N1 C15 126.92(11) . .
C15 N1 C5 110.10(10) . .
H1A C1 H1B 109.5 . .
H1A C1 H1C 109.5 . .
H1B C1 H1C 109.5 . .
C2 C1 H1A 109.5 . .
C2 C1 H1B 109.5 . .
C2 C1 H1C 109.5 . .
C1 C2 C3 113.37(10) . .
C10 C2 C1 120.39(12) . .
C10 C2 C3 126.11(12) . .
O2 C3 C2 118.25(12) . .
O2 C3 C4 119.42(12) . .
C2 C3 C4 122.19(11) . .
C3 C4 H4A 108.5 . .
C3 C4 H4B 108.5 . .
C3 C4 C5 115.15(11) . .
H4A C4 H4B 107.5 . .
C5 C4 H4A 108.5 . .
C5 C4 H4B 108.5 . .
N1 C5 C4 109.58(10) . .
N1 C5 H5 109.8 . .
N1 C5 C6 104.24(9) . .
C4 C5 H5 109.8 . .
C4 C5 C6 113.53(11) . .
C6 C5 H5 109.8 . .
C5 C6 H6A 110.9 . .
C5 C6 H6B 110.9 . .
H6A C6 H6B 109.0 . .
C7 C6 C5 104.04(10) . .
C7 C6 H6A 110.9 . .
C7 C6 H6B 110.9 . .
C8 C7 C6 128.66(13) . .
C8 C7 C15 120.96(12) . .
C15 C7 C6 110.35(11) . .
C7 C8 H8 120.9 . .
C7 C8 C9 118.30(13) . .
C9 C8 H8 120.9 . .
C8 C9 H9 119.8 . .
C12 C9 C8 120.32(12) . .
C12 C9 H9 119.8 . .
C2 C10 H10 115.3 . .
C2 C10 C11 129.48(12) . .
C11 C10 H10 115.3 . .
O1 C11 N1 123.69(12) . .
O1 C11 C10 119.19(11) . .
N1 C11 C10 117.08(11) . .
C9 C12 H12 118.7 . .
C9 C12 C13 122.61(12) . .
C13 C12 H12 118.7 . .
C12 C13 C14 120.12(12) . .
C12 C13 C15 115.57(12) . .
C15 C13 C14 124.23(12) . .
C13 C14 H14A 109.5 . .
C13 C14 H14B 109.5 . .
C13 C14 H14C 109.5 . .
H14A C14 H14B 109.5 . .
H14A C14 H14C 109.5 . .
H14B C14 H14C 109.5 . .
C7 C15 N1 109.49(10) . .
C7 C15 C13 121.96(12) . .
C13 C15 N1 128.29(12) . .

loop_
_geom_bond_atom_site_label_1
_geom_bond_atom_site_label_2
_geom_bond_distance
_geom_bond_site_symmetry_2
O1 C11 1.2285(16) .
O2 C3 1.2201(15) .
N1 C5 1.4873(15) .
N1 C11 1.3648(17) .
N1 C15 1.4200(16) .
C1 H1A 0.9800 .
C1 H1B 0.9800 .
C1 H1C 0.9800 .
C1 C2 1.5023(18) .
C2 C3 1.5049(18) .
C2 C10 1.3436(18) .
C3 C4 1.5100(19) .
C4 H4A 0.9900 .
C4 H4B 0.9900 .
C4 C5 1.5105(17) .
C5 H5 1.0000 .
C5 C6 1.5462(18) .
C6 H6A 0.9900 .
C6 H6B 0.9900 .
C6 C7 1.5109(18) .
C7 C8 1.3803(19) .
C7 C15 1.3934(19) .
C8 H8 0.9500 .
C8 C9 1.393(2) .
C9 H9 0.9500 .
C9 C12 1.390(2) .
C10 H10 0.9500 .
C10 C11 1.4859(18) .
C12 H12 0.9500 .
C12 C13 1.4017(19) .
C13 C14 1.499(2) .
C13 C15 1.4032(17) .
C14 H14A 0.9800 .
C14 H14B 0.9800 .
C14 H14C 0.9800 .
